data_1555724
loop_
_publ_author_name
'Cai, Zhong-Jian'
'Li, Fang-Hui'
'Wang, Shun-Yi'
'Ji, Shun-Jun'

_publ_section_title
;
 Palladium-Catalyzed Cascade Arene/Alkyne Annulation: Synthesis of
 Fluorene-Benzoxazine Derivatives.
;
_journal_issue 19
_journal_name_full 'Organic letters'
_journal_page_first 4810
_journal_page_last 4813
_journal_paper_doi 10.1021/acs.orglett.6b02224
_journal_volume 18
_journal_year 2016
_chemical_formula_moiety 'C29 H22 N O2'
_chemical_formula_sum 'C29 H22 N O2'
_chemical_formula_weight 416.48
_space_group_IT_number 14
_space_group_name_Hall '-P 2ybc'
_space_group_name_H-M_alt 'P 1 21/c 1'
_symmetry_cell_setting monoclinic
_symmetry_space_group_name_Hall '-P 2ybc'
_symmetry_space_group_name_H-M 'P 1 21/c 1'
_atom_sites_solution_hydrogens geom
_atom_sites_solution_primary direct
_atom_sites_solution_secondary difmap
_audit_creation_method SHELXL-97
_cell_angle_alpha 90.00
_cell_angle_beta 90.213(5)
_cell_angle_gamma 90.00
_cell_formula_units_Z 8
_cell_length_a 13.3860(7)
_cell_length_b 22.1035(9)
_cell_length_c 15.0948(8)
_cell_measurement_reflns_used 2255
_cell_measurement_temperature 223(2)
_cell_measurement_theta_max 23.8290
_cell_measurement_theta_min 3.0680
_cell_volume 4466.2(4)
_computing_cell_refinement
;
CrysAlisPro, Agilent Technologies,
Version 1.171.36.32 (release 02-08-2013 CrysAlis171 .NET)
(compiled Aug  2 2013,16:46:58)
;
_computing_data_collection
;
CrysAlisPro, Agilent Technologies,
Version 1.171.36.32 (release 02-08-2013 CrysAlis171 .NET)
(compiled Aug  2 2013,16:46:58)
;
_computing_data_reduction
;
CrysAlisPro, Agilent Technologies,
Version 1.171.36.32 (release 02-08-2013 CrysAlis171 .NET)
(compiled Aug  2 2013,16:46:58)
;
_computing_structure_refinement 'SHELXL-97 (Sheldrick, 1997)'
_computing_structure_solution 'SHELXS-97 (Sheldrick, 1990)'
_diffrn_ambient_temperature 223(2)
_diffrn_measured_fraction_theta_full 0.963
_diffrn_measured_fraction_theta_max 0.963
_diffrn_measurement_device_type 'Xcalibur, Atlas, Gemini'
_diffrn_measurement_method '\w scans'
_diffrn_radiation_monochromator graphite
_diffrn_radiation_source 'fine-focus sealed tube'
_diffrn_radiation_type MoK\a
_diffrn_radiation_wavelength 0.71073
_diffrn_reflns_av_R_equivalents 0.0570
_diffrn_reflns_av_sigmaI/netI 0.0984
_diffrn_reflns_limit_h_max 14
_diffrn_reflns_limit_h_min -16
_diffrn_reflns_limit_k_max 26
_diffrn_reflns_limit_k_min -24
_diffrn_reflns_limit_l_max 15
_diffrn_reflns_limit_l_min -18
_diffrn_reflns_number 17987
_diffrn_reflns_theta_full 25.50
_diffrn_reflns_theta_max 25.50
_diffrn_reflns_theta_min 3.04
_exptl_absorpt_coefficient_mu 0.077
_exptl_absorpt_correction_T_max 0.9885
_exptl_absorpt_correction_T_min 0.9551
_exptl_absorpt_correction_type multi-scan
_exptl_absorpt_process_details 'Jacobson, R. (1998) Private communication'
_exptl_crystal_colour colourless
_exptl_crystal_density_diffrn 1.239
_exptl_crystal_density_method 'not measured'
_exptl_crystal_description block
_exptl_crystal_F_000 1752
_exptl_crystal_size_max 0.60
_exptl_crystal_size_mid 0.30
_exptl_crystal_size_min 0.15
_refine_diff_density_max 0.432
_refine_diff_density_min -0.217
_refine_diff_density_rms 0.041
_refine_ls_extinction_method none
_refine_ls_goodness_of_fit_ref 1.000
_refine_ls_hydrogen_treatment constr
_refine_ls_matrix_type full
_refine_ls_number_parameters 570
_refine_ls_number_reflns 8007
_refine_ls_number_restraints 0
_refine_ls_restrained_S_all 1.000
_refine_ls_R_factor_all 0.1472
_refine_ls_R_factor_gt 0.0648
_refine_ls_shift/su_max 0.000
_refine_ls_shift/su_mean 0.000
_refine_ls_structure_factor_coef Fsqd
_refine_ls_weighting_details 'calc w=1/[\s^2^(Fo^2^)+(0.0409P)^2^+0.0000P] where P=(Fo^2^+2Fc^2^)/3'
_refine_ls_weighting_scheme calc
_refine_ls_wR_factor_gt 0.1187
_refine_ls_wR_factor_ref 0.1419
_reflns_number_gt 4002
_reflns_number_total 8007
_reflns_threshold_expression >2sigma(I)
_cod_data_source_file ol6b02224_si_001.cif
_cod_data_source_block g150928a
_cod_original_sg_symbol_H-M 'P 21/c'
_cod_database_code 1555724

loop_
_symmetry_equiv_pos_as_xyz
'x, y, z'
'-x, y+1/2, -z+1/2'
'-x, -y, -z'
'x, -y-1/2, z-1/2'

loop_
_atom_site_label
_atom_site_type_symbol
_atom_site_fract_x
_atom_site_fract_y
_atom_site_fract_z
_atom_site_U_iso_or_equiv
_atom_site_adp_type
_atom_site_occupancy
_atom_site_symmetry_multiplicity
_atom_site_calc_flag
_atom_site_refinement_flags
_atom_site_disorder_assembly
_atom_site_disorder_group
O1 O 1.06909(14) 0.24459(9) 0.33949(14) 0.0590(6) Uani 1 1 d . B .
O2 O 0.81220(13) 0.20050(8) 0.28639(13) 0.0524(5) Uani 1 1 d . B .
O3 O 0.57156(14) 0.23245(8) 0.47393(14) 0.0553(6) Uani 1 1 d . . .
O4 O 0.31344(13) 0.27164(7) 0.52850(12) 0.0429(5) Uani 1 1 d . D .
N1 N 0.78738(16) 0.22435(9) 0.43875(16) 0.0461(5) Uani 1 1 d . B .
N2 N 0.28833(16) 0.25108(8) 0.37477(14) 0.0403(6) Uani 1 1 d . . .
C1 C 0.94001(19) 0.17567(11) 0.38424(19) 0.0421(7) Uani 1 1 d . B .
C2 C 0.9739(2) 0.15157(12) 0.4745(2) 0.0483(8) Uani 1 1 d . B .
C3 C 0.9605(2) 0.17581(14) 0.5572(2) 0.0642(9) Uani 1 1 d . . .
H3 H 0.9256 0.2118 0.5693 0.077 Uiso 1 1 calc R A 1
C4 C 1.0104(6) 0.1360(4) 0.6263(5) 0.057(2) Uiso 0.50 1 d P B 1
H4 H 1.0059 0.1470 0.6863 0.068 Uiso 0.50 1 calc PR B 1
C5 C 1.0617(6) 0.0846(3) 0.6045(7) 0.062(2) Uiso 0.50 1 d P B 1
H5 H 1.0903 0.0618 0.6507 0.075 Uiso 0.50 1 calc PR B 1
C6 C 1.0737(7) 0.0644(4) 0.5196(6) 0.072(3) Uiso 0.50 1 d P B 1
H6 H 1.1116 0.0301 0.5044 0.086 Uiso 0.50 1 calc PR B 1
C4A C 0.9821(6) 0.1538(3) 0.6367(6) 0.065(3) Uiso 0.50 1 d P B 2
H4A H 0.9655 0.1732 0.6902 0.078 Uiso 0.50 1 calc PR B 2
C5A C 1.0321(7) 0.0990(4) 0.6318(6) 0.069(2) Uiso 0.50 1 d P B 2
H5A H 1.0512 0.0802 0.6851 0.082 Uiso 0.50 1 calc PR B 2
C6A C 1.0562(7) 0.0695(4) 0.5508(8) 0.063(3) Uiso 0.50 1 d P B 2
H6A H 1.0902 0.0323 0.5519 0.076 Uiso 0.50 1 calc PR B 2
C7 C 1.0269(2) 0.09801(13) 0.4621(3) 0.0631(10) Uani 1 1 d . . .
C8 C 1.0327(2) 0.08387(13) 0.3687(3) 0.0631(9) Uani 1 1 d . B .
C9 C 1.0783(3) 0.03608(16) 0.3243(4) 0.0934(14) Uani 1 1 d . . .
H9 H 1.1100 0.0049 0.3560 0.112 Uiso 1 1 calc R B .
C10 C 1.0762(3) 0.0354(2) 0.2334(4) 0.1116(18) Uani 1 1 d . B .
H10 H 1.1060 0.0031 0.2027 0.134 Uiso 1 1 calc R . .
C11 C 1.0310(3) 0.0812(2) 0.1867(3) 0.0983(14) Uani 1 1 d . . .
H11 H 1.0316 0.0802 0.1244 0.118 Uiso 1 1 calc R B .
C12 C 0.9847(2) 0.12883(16) 0.2294(2) 0.0718(10) Uani 1 1 d . B .
H12 H 0.9540 0.1601 0.1970 0.086 Uiso 1 1 calc R . .
C13 C 0.9846(2) 0.12944(13) 0.3211(2) 0.0519(8) Uani 1 1 d . . .
C14 C 0.9862(2) 0.23862(12) 0.37235(19) 0.0458(7) Uani 1 1 d . . .
C15 C 0.9287(2) 0.28993(11) 0.40696(19) 0.0465(7) Uani 1 1 d . B .
C16 C 0.9715(2) 0.34761(13) 0.4104(2) 0.0621(9) Uani 1 1 d . . .
H16 H 1.0369 0.3534 0.3895 0.075 Uiso 1 1 calc R B .
C17 C 0.9196(3) 0.39561(14) 0.4438(3) 0.0821(12) Uani 1 1 d . B .
H17 H 0.9489 0.4342 0.4459 0.099 Uiso 1 1 calc R . .
C18 C 0.8233(3) 0.38699(13) 0.4745(3) 0.0836(12) Uani 1 1 d . . .
H18 H 0.7875 0.4201 0.4972 0.100 Uiso 1 1 calc R B .
C19 C 0.7791(2) 0.33077(13) 0.4725(2) 0.0656(10) Uani 1 1 d . B .
H19 H 0.7136 0.3257 0.4935 0.079 Uiso 1 1 calc R . .
C20 C 0.8317(2) 0.28131(11) 0.4390(2) 0.0461(5) Uani 1 1 d . . .
C21 C 0.82435(19) 0.18056(11) 0.37591(19) 0.0409(7) Uani 1 1 d . . .
C22 C 0.7718(2) 0.12025(11) 0.3928(2) 0.0437(7) Uani 1 1 d . B .
C23 C 0.7468(2) 0.08222(13) 0.3227(2) 0.0580(8) Uani 1 1 d . . .
H23 H 0.7614 0.0939 0.2642 0.070 Uiso 1 1 calc R B .
C24 C 0.7004(2) 0.02708(14) 0.3387(3) 0.0713(10) Uani 1 1 d . B .
H24 H 0.6827 0.0020 0.2908 0.086 Uiso 1 1 calc R . .
C25 C 0.6802(2) 0.00890(14) 0.4234(3) 0.0733(11) Uani 1 1 d . . .
H25 H 0.6496 -0.0287 0.4338 0.088 Uiso 1 1 calc R B .
C26 C 0.7050(2) 0.04612(14) 0.4935(2) 0.0648(9) Uani 1 1 d . B .
H26 H 0.6913 0.0338 0.5518 0.078 Uiso 1 1 calc R . .
C27 C 0.7500(2) 0.10153(12) 0.4782(2) 0.0526(8) Uani 1 1 d . . .
H27 H 0.7659 0.1268 0.5263 0.063 Uiso 1 1 calc R B .
C28 C 0.7147(2) 0.22327(15) 0.2621(2) 0.0744(10) Uani 1 1 d . . .
H28A H 0.6640 0.1925 0.2747 0.089 Uiso 1 1 calc R B 1
H28B H 0.6994 0.2593 0.2975 0.089 Uiso 1 1 calc R B 1
C29 C 0.7122(6) 0.2384(3) 0.1700(5) 0.072(2) Uiso 0.50 1 d P B 1
H29A H 0.7633 0.2683 0.1576 0.107 Uiso 0.50 1 calc PR B 1
H29B H 0.6471 0.2548 0.1550 0.107 Uiso 0.50 1 calc PR B 1
H29C H 0.7244 0.2023 0.1351 0.107 Uiso 0.50 1 calc PR B 1
C29A C 0.7295(6) 0.2690(3) 0.1916(6) 0.085(2) Uiso 0.50 1 d P B 2
H29D H 0.7741 0.2529 0.1469 0.127 Uiso 0.50 1 calc PR B 2
H29E H 0.7584 0.3053 0.2171 0.127 Uiso 0.50 1 calc PR B 2
H29F H 0.6656 0.2787 0.1646 0.127 Uiso 0.50 1 calc PR B 2
C30 C 0.44019(19) 0.30102(11) 0.43125(17) 0.0372(7) Uani 1 1 d . . .
C31 C 0.4848(2) 0.34645(11) 0.4959(2) 0.0432(7) Uani 1 1 d . . .
C32 C 0.4879(2) 0.34511(13) 0.5872(2) 0.0557(8) Uani 1 1 d . . .
H32 H 0.4593 0.3127 0.6185 0.067 Uiso 1 1 calc R . .
C33 C 0.5341(2) 0.39253(15) 0.6322(2) 0.0694(10) Uani 1 1 d . . .
H33 H 0.5365 0.3922 0.6944 0.083 Uiso 1 1 calc R . .
C34 C 0.5764(2) 0.43993(15) 0.5862(3) 0.0728(11) Uani 1 1 d . . .
H34 H 0.6073 0.4716 0.6175 0.087 Uiso 1 1 calc R . .
C35 C 0.5740(2) 0.44131(13) 0.4956(3) 0.0645(10) Uani 1 1 d . . .
H35 H 0.6031 0.4737 0.4646 0.077 Uiso 1 1 calc R . .
C36 C 0.5280(2) 0.39438(11) 0.4501(2) 0.0470(8) Uani 1 1 d . . .
C37 C 0.5181(2) 0.38384(12) 0.3550(2) 0.0485(8) Uani 1 1 d . . .
C38 C 0.5471(3) 0.41834(14) 0.2824(3) 0.0746(10) Uani 1 1 d . . .
H38 H 0.5785 0.4559 0.2908 0.089 Uiso 1 1 calc R . .
C39 C 0.5293(3) 0.39703(17) 0.1986(3) 0.0858(12) Uani 1 1 d . . .
H39 H 0.5481 0.4205 0.1495 0.103 Uiso 1 1 calc R . .
C40 C 0.4842(3) 0.34150(16) 0.1854(2) 0.0733(10) Uani 1 1 d . . .
H40 H 0.4737 0.3272 0.1275 0.088 Uiso 1 1 calc R . .
C41 C 0.4542(2) 0.30659(13) 0.2573(2) 0.0529(8) Uani 1 1 d . . .
H41 H 0.4236 0.2688 0.2483 0.064 Uiso 1 1 calc R . .
C42 C 0.46983(19) 0.32825(11) 0.34221(19) 0.0424(7) Uani 1 1 d . . .
C43 C 0.4886(2) 0.23805(11) 0.44064(19) 0.0426(7) Uani 1 1 d . . .
C44 C 0.4329(2) 0.18687(11) 0.40333(19) 0.0431(7) Uani 1 1 d . . .
C45 C 0.4773(2) 0.12960(12) 0.3990(2) 0.0522(8) Uani 1 1 d . . .
H45 H 0.5421 0.1239 0.4217 0.063 Uiso 1 1 calc R . .
C46 C 0.4272(2) 0.08195(13) 0.3621(2) 0.0669(10) Uani 1 1 d . . .
H46 H 0.4576 0.0437 0.3587 0.080 Uiso 1 1 calc R . .
C47 C 0.3314(3) 0.09028(13) 0.3297(2) 0.0665(10) Uani 1 1 d . . .
H47 H 0.2975 0.0575 0.3037 0.080 Uiso 1 1 calc R . .
C48 C 0.2850(2) 0.14545(12) 0.3348(2) 0.0535(8) Uani 1 1 d . . .
H48 H 0.2195 0.1500 0.3130 0.064 Uiso 1 1 calc R . .
C49 C 0.3349(2) 0.19506(11) 0.37225(18) 0.0404(7) Uani 1 1 d . . .
C50 C 0.32468(19) 0.29447(11) 0.44033(18) 0.0381(7) Uani 1 1 d . . .
C51 C 0.27143(19) 0.35433(11) 0.42853(19) 0.0394(7) Uani 1 1 d . . .
C52 C 0.2533(2) 0.39112(12) 0.5014(2) 0.0493(8) Uani 1 1 d . . .
H52 H 0.2728 0.3782 0.5582 0.059 Uiso 1 1 calc R . .
C53 C 0.2068(2) 0.44651(12) 0.4910(2) 0.0598(9) Uani 1 1 d . . .
H53 H 0.1946 0.4708 0.5409 0.072 Uiso 1 1 calc R . .
C54 C 0.1783(2) 0.46632(13) 0.4089(3) 0.0645(10) Uani 1 1 d . . .
H54 H 0.1468 0.5041 0.4023 0.077 Uiso 1 1 calc R . .
C55 C 0.1961(2) 0.43083(13) 0.3364(2) 0.0603(9) Uani 1 1 d . . .
H55 H 0.1770 0.4444 0.2798 0.072 Uiso 1 1 calc R . .
C56 C 0.2421(2) 0.37498(12) 0.3460(2) 0.0483(7) Uani 1 1 d . . .
H56 H 0.2534 0.3509 0.2957 0.058 Uiso 1 1 calc R . .
C57 C 0.2143(2) 0.25089(13) 0.55054(19) 0.0529(8) Uani 1 1 d . . .
H57A H 0.2073 0.2079 0.5359 0.063 Uiso 1 1 calc R C 1
H57B H 0.1643 0.2737 0.5166 0.063 Uiso 1 1 calc R C 1
C58 C 0.1986(5) 0.2604(3) 0.6481(4) 0.0528(18) Uiso 0.50 1 d P D 1
H58A H 0.2482 0.2376 0.6811 0.079 Uiso 0.50 1 calc PR D 1
H58B H 0.1323 0.2466 0.6643 0.079 Uiso 0.50 1 calc PR D 1
H58C H 0.2052 0.3031 0.6619 0.079 Uiso 0.50 1 calc PR D 1
C58A C 0.2173(6) 0.2325(3) 0.6448(5) 0.071(2) Uiso 0.50 1 d P D 2
H58D H 0.2571 0.1960 0.6510 0.106 Uiso 0.50 1 calc PR D 2
H58E H 0.1499 0.2247 0.6653 0.106 Uiso 0.50 1 calc PR D 2
H58F H 0.2468 0.2646 0.6800 0.106 Uiso 0.50 1 calc PR D 2

loop_
_atom_site_aniso_label
_atom_site_aniso_U_11
_atom_site_aniso_U_22
_atom_site_aniso_U_33
_atom_site_aniso_U_23
_atom_site_aniso_U_13
_atom_site_aniso_U_12
O1 0.0323(12) 0.0763(13) 0.0685(16) 0.0017(11) 0.0127(11) -0.0045(10)
O2 0.0355(12) 0.0771(12) 0.0444(13) 0.0108(10) -0.0026(10) 0.0006(10)
O3 0.0322(12) 0.0638(12) 0.0699(16) -0.0016(10) -0.0036(11) 0.0003(10)
O4 0.0312(11) 0.0578(11) 0.0397(12) 0.0075(9) 0.0024(9) -0.0047(9)
N1 0.0363(11) 0.0450(9) 0.0570(13) -0.0012(9) 0.0048(10) 0.0009(8)
N2 0.0396(14) 0.0403(12) 0.0409(15) -0.0051(10) 0.0007(11) -0.0003(11)
C1 0.0280(16) 0.0524(16) 0.0459(19) 0.0016(13) 0.0032(14) 0.0006(13)
C2 0.0341(17) 0.0587(17) 0.052(2) 0.0077(15) -0.0053(16) -0.0039(15)
C3 0.055(2) 0.087(2) 0.051(2) 0.0112(19) -0.0078(19) -0.0142(18)
C7 0.037(2) 0.0567(19) 0.095(3) 0.0167(19) -0.018(2) -0.0040(16)
C8 0.0344(19) 0.054(2) 0.101(3) -0.012(2) 0.000(2) -0.0012(16)
C9 0.057(3) 0.064(2) 0.159(5) -0.021(3) 0.011(3) 0.0032(19)
C10 0.073(3) 0.097(3) 0.165(6) -0.065(4) 0.035(4) -0.007(3)
C11 0.067(3) 0.125(3) 0.103(4) -0.053(3) 0.030(3) -0.014(3)
C12 0.051(2) 0.098(3) 0.067(3) -0.023(2) 0.016(2) -0.0040(19)
C13 0.0281(17) 0.0627(19) 0.065(2) -0.0074(17) 0.0062(16) -0.0016(15)
C14 0.0277(17) 0.0653(18) 0.0443(19) 0.0021(14) -0.0037(15) 0.0011(15)
C15 0.0357(17) 0.0464(16) 0.057(2) 0.0033(14) 0.0026(15) 0.0004(14)
C16 0.0371(19) 0.064(2) 0.085(3) 0.0070(18) 0.0050(18) -0.0058(17)
C17 0.053(2) 0.0495(19) 0.144(4) -0.005(2) 0.010(2) -0.0042(18)
C18 0.055(2) 0.053(2) 0.143(4) -0.019(2) 0.011(2) 0.0024(18)
C19 0.0388(19) 0.0556(19) 0.103(3) -0.0104(18) 0.0117(19) -0.0012(16)
C20 0.0363(11) 0.0450(9) 0.0570(13) -0.0012(9) 0.0048(10) 0.0009(8)
C21 0.0305(16) 0.0523(16) 0.0400(18) 0.0023(13) 0.0013(14) -0.0001(13)
C22 0.0308(16) 0.0493(16) 0.051(2) -0.0002(15) -0.0002(15) 0.0026(13)
C23 0.0439(19) 0.067(2) 0.063(2) -0.0121(17) 0.0068(17) 0.0010(16)
C24 0.058(2) 0.060(2) 0.096(3) -0.023(2) 0.007(2) -0.0054(18)
C25 0.057(2) 0.0484(19) 0.115(4) 0.001(2) 0.009(2) 0.0021(17)
C26 0.056(2) 0.063(2) 0.076(3) 0.0152(19) 0.0087(19) 0.0005(17)
C27 0.0414(19) 0.0560(18) 0.060(2) 0.0037(15) 0.0029(16) -0.0001(15)
C28 0.045(2) 0.100(2) 0.078(3) 0.030(2) -0.0096(19) 0.0000(19)
C30 0.0282(15) 0.0460(15) 0.0373(17) 0.0002(13) 0.0013(13) -0.0015(13)
C31 0.0293(16) 0.0507(16) 0.049(2) -0.0011(14) -0.0007(15) 0.0023(13)
C32 0.0412(19) 0.0697(19) 0.056(2) -0.0029(17) -0.0050(17) -0.0046(16)
C33 0.057(2) 0.088(2) 0.063(2) -0.020(2) -0.017(2) 0.009(2)
C34 0.054(2) 0.064(2) 0.101(3) -0.025(2) -0.014(2) 0.0009(18)
C35 0.046(2) 0.0535(19) 0.094(3) -0.0107(19) -0.001(2) -0.0030(16)
C36 0.0299(17) 0.0433(16) 0.068(2) -0.0047(15) 0.0022(16) 0.0031(14)
C37 0.0376(18) 0.0482(17) 0.060(2) 0.0090(15) 0.0102(16) 0.0035(14)
C38 0.075(3) 0.060(2) 0.089(3) 0.014(2) 0.022(2) -0.0093(18)
C39 0.100(3) 0.086(3) 0.071(3) 0.025(2) 0.034(3) 0.001(2)
C40 0.083(3) 0.087(2) 0.050(2) 0.0098(19) 0.019(2) 0.012(2)
C41 0.0474(19) 0.0621(18) 0.049(2) 0.0057(16) 0.0091(17) 0.0028(15)
C42 0.0300(16) 0.0513(16) 0.046(2) 0.0036(14) 0.0062(15) 0.0004(14)
C43 0.0300(16) 0.0577(17) 0.0401(18) 0.0020(14) 0.0089(14) -0.0002(15)
C44 0.0306(16) 0.0466(16) 0.052(2) 0.0035(14) 0.0032(14) 0.0000(14)
C45 0.0378(18) 0.0467(16) 0.072(2) 0.0040(15) 0.0042(16) 0.0026(15)
C46 0.050(2) 0.0457(18) 0.105(3) 0.0018(18) 0.004(2) 0.0018(17)
C47 0.056(2) 0.0479(18) 0.096(3) -0.0062(17) 0.001(2) -0.0093(17)
C48 0.0418(19) 0.0528(17) 0.066(2) -0.0004(15) -0.0019(17) -0.0036(16)
C49 0.0336(17) 0.0423(15) 0.0452(18) 0.0020(13) 0.0042(14) -0.0043(14)
C50 0.0296(16) 0.0491(15) 0.0355(17) 0.0029(13) 0.0032(14) -0.0014(13)
C51 0.0300(16) 0.0458(15) 0.0425(19) 0.0015(13) 0.0027(14) -0.0029(13)
C52 0.0431(19) 0.0522(17) 0.053(2) -0.0026(14) 0.0046(16) -0.0022(15)
C53 0.055(2) 0.0485(18) 0.076(3) -0.0083(16) 0.0105(19) 0.0029(16)
C54 0.053(2) 0.0465(18) 0.094(3) 0.0034(19) -0.004(2) -0.0001(16)
C55 0.053(2) 0.0560(19) 0.072(3) 0.0174(17) -0.0124(19) -0.0036(17)
C56 0.0435(18) 0.0544(17) 0.047(2) 0.0017(15) -0.0012(15) -0.0016(15)
C57 0.0417(19) 0.0716(18) 0.045(2) 0.0073(15) 0.0054(16) -0.0118(15)

loop_
_atom_type_symbol
_atom_type_description
_atom_type_scat_dispersion_real
_atom_type_scat_dispersion_imag
_atom_type_scat_source
C C 0.0033 0.0016 'International Tables Vol C Tables 4.2.6.8 and 6.1.1.4'
H H 0.0000 0.0000 'International Tables Vol C Tables 4.2.6.8 and 6.1.1.4'
N N 0.0061 0.0033 'International Tables Vol C Tables 4.2.6.8 and 6.1.1.4'
O O 0.0106 0.0060 'International Tables Vol C Tables 4.2.6.8 and 6.1.1.4'

loop_
_geom_angle_atom_site_label_1
_geom_angle_atom_site_label_2
_geom_angle_atom_site_label_3
_geom_angle
C21 O2 C28 116.5(2)
C50 O4 C57 115.21(19)
C20 N1 C21 117.4(2)
C49 N2 C50 117.1(2)
C13 C1 C2 102.0(2)
C13 C1 C14 112.1(2)
C2 C1 C14 107.6(2)
C13 C1 C21 112.9(2)
C2 C1 C21 112.8(2)
C14 C1 C21 109.2(2)
C3 C2 C7 121.6(3)
C3 C2 C1 129.4(3)
C7 C2 C1 109.0(3)
C4A C3 C2 130.7(5)
C4A C3 C4 21.8(5)
C2 C3 C4 109.9(4)
C4A C3 H3 103.9
C2 C3 H3 125.1
C4 C3 H3 125.1
C5 C4 C3 122.4(7)
C5 C4 H4 118.8
C3 C4 H4 118.8
C6 C5 C4 123.9(8)
C6 C5 H5 118.0
C4 C5 H5 118.0
C7 C6 C5 112.3(7)
C7 C6 H6 123.8
C5 C6 H6 123.8
C3 C4A C5A 112.0(7)
C3 C4A H4A 124.0
C5A C4A H4A 124.0
C4A C5A C6A 123.9(8)
C4A C5A H5A 118.0
C6A C5A H5A 118.0
C5A C6A C7 120.3(7)
C5A C6A H6A 119.9
C7 C6A H6A 119.9
C6 C7 C2 129.8(6)
C6 C7 C8 119.9(5)
C2 C7 C8 110.1(3)
C6 C7 C6A 20.0(6)
C2 C7 C6A 111.2(5)
C8 C7 C6A 138.5(5)
C13 C8 C9 120.2(4)
C13 C8 C7 108.6(3)
C9 C8 C7 131.1(4)
C10 C9 C8 118.8(4)
C10 C9 H9 120.6
C8 C9 H9 120.6
C9 C10 C11 120.8(4)
C9 C10 H10 119.6
C11 C10 H10 119.6
C10 C11 C12 121.3(4)
C10 C11 H11 119.4
C12 C11 H11 119.4
C11 C12 C13 118.4(4)
C11 C12 H12 120.8
C13 C12 H12 120.8
C12 C13 C8 120.4(3)
C12 C13 C1 129.4(3)
C8 C13 C1 110.2(3)
O1 C14 C15 122.6(3)
O1 C14 C1 120.8(3)
C15 C14 C1 116.6(2)
C20 C15 C16 119.4(3)
C20 C15 C14 120.4(2)
C16 C15 C14 120.1(3)
C17 C16 C15 120.8(3)
C17 C16 H16 119.6
C15 C16 H16 119.6
C16 C17 C18 119.5(3)
C16 C17 H17 120.2
C18 C17 H17 120.2
C19 C18 C17 121.1(3)
C19 C18 H18 119.4
C17 C18 H18 119.4
C18 C19 C20 119.9(3)
C18 C19 H19 120.1
C20 C19 H19 120.1
N1 C20 C19 119.6(2)
N1 C20 C15 121.2(2)
C19 C20 C15 119.2(2)
O2 C21 N1 112.1(2)
O2 C21 C22 112.0(2)
N1 C21 C22 108.4(2)
O2 C21 C1 102.0(2)
N1 C21 C1 109.7(2)
C22 C21 C1 112.6(2)
C27 C22 C23 118.5(3)
C27 C22 C21 120.9(3)
C23 C22 C21 120.6(3)
C24 C23 C22 120.2(3)
C24 C23 H23 119.9
C22 C23 H23 119.9
C25 C24 C23 120.7(3)
C25 C24 H24 119.7
C23 C24 H24 119.7
C24 C25 C26 119.6(3)
C24 C25 H25 120.2
C26 C25 H25 120.2
C25 C26 C27 120.2(3)
C25 C26 H26 119.9
C27 C26 H26 119.9
C26 C27 C22 120.8(3)
C26 C27 H27 119.6
C22 C27 H27 119.6
C29 C28 O2 110.3(4)
C29 C28 C29A 31.2(3)
O2 C28 C29A 107.3(4)
C29 C28 H28A 109.6
O2 C28 H28A 109.6
C29A C28 H28A 134.9
C29 C28 H28B 109.6
O2 C28 H28B 109.6
C29A C28 H28B 82.3
H28A C28 H28B 108.1
C28 C29 H29A 109.5
C28 C29 H29B 109.5
C28 C29 H29C 109.5
C28 C29A H29D 109.5
C28 C29A H29E 109.5
H29D C29A H29E 109.5
C28 C29A H29F 109.5
H29D C29A H29F 109.5
H29E C29A H29F 109.5
C31 C30 C42 101.7(2)
C31 C30 C43 111.9(2)
C42 C30 C43 109.1(2)
C31 C30 C50 113.1(2)
C42 C30 C50 112.0(2)
C43 C30 C50 108.9(2)
C32 C31 C36 120.1(3)
C32 C31 C30 129.6(3)
C36 C31 C30 110.3(3)
C31 C32 C33 118.9(3)
C31 C32 H32 120.6
C33 C32 H32 120.6
C34 C33 C32 120.6(3)
C34 C33 H33 119.7
C32 C33 H33 119.7
C35 C34 C33 120.8(3)
C35 C34 H34 119.6
C33 C34 H34 119.6
C34 C35 C36 119.2(3)
C34 C35 H35 120.4
C36 C35 H35 120.4
C35 C36 C31 120.5(3)
C35 C36 C37 130.1(3)
C31 C36 C37 109.3(2)
C38 C37 C42 120.2(3)
C38 C37 C36 131.5(3)
C42 C37 C36 108.4(3)
C39 C38 C37 119.4(3)
C39 C38 H38 120.3
C37 C38 H38 120.3
C38 C39 C40 120.9(3)
C38 C39 H39 119.6
C40 C39 H39 119.6
C39 C40 C41 120.5(3)
C39 C40 H40 119.8
C41 C40 H40 119.8
C42 C41 C40 119.1(3)
C42 C41 H41 120.4
C40 C41 H41 120.4
C41 C42 C37 119.9(3)
C41 C42 C30 129.8(2)
C37 C42 C30 110.2(3)
O3 C43 C44 122.6(2)
O3 C43 C30 120.6(2)
C44 C43 C30 116.7(2)
C45 C44 C49 119.8(2)
C45 C44 C43 120.0(3)
C49 C44 C43 120.1(2)
C46 C45 C44 120.5(3)
C46 C45 H45 119.7
C44 C45 H45 119.7
C45 C46 C47 119.6(3)
C45 C46 H46 120.2
C47 C46 H46 120.2
C48 C47 C46 121.2(3)
C48 C47 H47 119.4
C46 C47 H47 119.4
C47 C48 C49 120.2(3)
C47 C48 H48 119.9
C49 C48 H48 119.9
N2 C49 C48 119.7(2)
N2 C49 C44 121.7(2)
C48 C49 C44 118.5(2)
O4 C50 N2 111.25(19)
O4 C50 C51 111.5(2)
N2 C50 C51 109.8(2)
O4 C50 C30 102.84(19)
N2 C50 C30 109.2(2)
C51 C50 C30 112.0(2)
C56 C51 C52 118.0(2)
C56 C51 C50 121.8(2)
C52 C51 C50 120.1(2)
C53 C52 C51 120.6(3)
C53 C52 H52 119.7
C51 C52 H52 119.7
C54 C53 C52 120.6(3)
C54 C53 H53 119.7
C52 C53 H53 119.7
C55 C54 C53 119.5(3)
C55 C54 H54 120.2
C53 C54 H54 120.2
C54 C55 C56 120.4(3)
C54 C55 H55 119.8
C56 C55 H55 119.8
C51 C56 C55 120.8(3)
C51 C56 H56 119.6
C55 C56 H56 119.6
O4 C57 C58A 106.7(3)
O4 C57 C58 108.2(3)
C58A C57 C58 25.8(3)
O4 C57 H57A 110.1
C58A C57 H57A 87.3
C58 C57 H57A 110.1
O4 C57 H57B 110.1
C58A C57 H57B 131.3
C58 C57 H57B 110.1
H57A C57 H57B 108.4
C57 C58 H58A 109.5
C57 C58 H58B 109.5
C57 C58 H58C 109.5
C57 C58A H58D 109.5
C57 C58A H58E 109.5
H58D C58A H58E 109.5
C57 C58A H58F 109.5
H58D C58A H58F 109.5
H58E C58A H58F 109.5

loop_
_geom_bond_atom_site_label_1
_geom_bond_atom_site_label_2
_geom_bond_distance
O1 C14 1.224(3)
O2 C21 1.430(3)
O2 C28 1.444(3)
O3 C43 1.224(3)
O4 C50 1.432(3)
O4 C57 1.445(3)
N1 C20 1.392(3)
N1 C21 1.444(3)
N2 C49 1.387(3)
N2 C50 1.460(3)
C1 C13 1.521(4)
C1 C2 1.530(4)
C1 C14 1.533(4)
C1 C21 1.557(3)
C2 C3 1.370(4)
C2 C7 1.393(4)
C3 C4A 1.326(8)
C3 C4 1.519(9)
C3 H3 0.9400
C4 C5 1.367(12)
C4 H4 0.9400
C5 C6 1.368(13)
C5 H5 0.9400
C6 C7 1.302(9)
C6 H6 0.9400
C4A C5A 1.387(12)
C4A H4A 0.9400
C5A C6A 1.424(13)
C5A H5A 0.9400
C6A C7 1.531(10)
C6A H6A 0.9400
C7 C8 1.447(5)
C8 C13 1.393(4)
C8 C9 1.393(5)
C9 C10 1.372(6)
C9 H9 0.9400
C10 C11 1.374(6)
C10 H10 0.9400
C11 C12 1.382(5)
C11 H11 0.9400
C12 C13 1.384(4)
C12 H12 0.9400
C14 C15 1.468(4)
C15 C20 1.400(4)
C15 C16 1.399(4)
C16 C17 1.366(4)
C16 H16 0.9400
C17 C18 1.385(4)
C17 H17 0.9400
C18 C19 1.377(4)
C18 H18 0.9400
C19 C20 1.396(4)
C19 H19 0.9400
C21 C22 1.529(3)
C22 C27 1.386(4)
C22 C23 1.391(4)
C23 C24 1.390(4)
C23 H23 0.9400
C24 C25 1.368(5)
C24 H24 0.9400
C25 C26 1.380(4)
C25 H25 0.9400
C26 C27 1.385(4)
C26 H26 0.9400
C27 H27 0.9400
C28 C29 1.430(7)
C28 C29A 1.482(8)
C28 H28A 0.9800
C28 H28B 0.9800
C29 H29A 0.9700
C29 H29B 0.9700
C29 H29C 0.9700
C29A H29D 0.9700
C29A H29E 0.9700
C29A H29F 0.9700
C30 C31 1.521(4)
C30 C42 1.526(4)
C30 C43 1.541(3)
C30 C50 1.559(3)
C31 C32 1.379(4)
C31 C36 1.392(4)
C32 C33 1.393(4)
C32 H32 0.9400
C33 C34 1.380(5)
C33 H33 0.9400
C34 C35 1.368(4)
C34 H34 0.9400
C35 C36 1.387(4)
C35 H35 0.9400
C36 C37 1.461(4)
C37 C38 1.391(4)
C37 C42 1.401(4)
C38 C39 1.369(5)
C38 H38 0.9400
C39 C40 1.382(5)
C39 H39 0.9400
C40 C41 1.393(4)
C40 H40 0.9400
C41 C42 1.383(4)
C41 H41 0.9400
C43 C44 1.466(4)
C44 C45 1.400(3)
C44 C49 1.403(3)
C45 C46 1.367(4)
C45 H45 0.9400
C46 C47 1.383(4)
C46 H46 0.9400
C47 C48 1.371(4)
C47 H47 0.9400
C48 C49 1.402(4)
C48 H48 0.9400
C50 C51 1.513(3)
C51 C56 1.383(4)
C51 C52 1.390(4)
C52 C53 1.382(4)
C52 H52 0.9400
C53 C54 1.368(4)
C53 H53 0.9400
C54 C55 1.368(4)
C54 H54 0.9400
C55 C56 1.387(4)
C55 H55 0.9400
C56 H56 0.9400
C57 C58A 1.481(7)
C57 C58 1.503(7)
C57 H57A 0.9800
C57 H57B 0.9800
C58 H58A 0.9700
C58 H58B 0.9700
C58 H58C 0.9700
C58A H58D 0.9700
C58A H58E 0.9700
C58A H58F 0.9700

loop_
_geom_torsion_atom_site_label_1
_geom_torsion_atom_site_label_2
_geom_torsion_atom_site_label_3
_geom_torsion_atom_site_label_4
_geom_torsion
C13 C1 C2 C3 176.5(3)
C14 C1 C2 C3 58.4(4)
C21 C1 C2 C3 -62.1(4)
C13 C1 C2 C7 -1.9(3)
C14 C1 C2 C7 -120.0(2)
C21 C1 C2 C7 119.5(3)
C7 C2 C3 C4A -7.6(7)
C1 C2 C3 C4A 174.1(5)
C7 C2 C3 C4 -0.1(5)
C1 C2 C3 C4 -178.4(4)
C4A C3 C4 C5 165.7(19)
C2 C3 C4 C5 1.1(8)
C3 C4 C5 C6 0.5(11)
C4 C5 C6 C7 -3.0(11)
C2 C3 C4A C5A 4.6(9)
C4 C3 C4A C5A -14.7(11)
C3 C4A C5A C6A -0.7(10)
C4A C5A C6A C7 0.0(11)
C5 C6 C7 C2 4.4(10)
C5 C6 C7 C8 179.0(5)
C5 C6 C7 C6A -19.3(15)
C3 C2 C7 C6 -3.0(7)
C1 C2 C7 C6 175.6(6)
C3 C2 C7 C8 -178.0(3)
C1 C2 C7 C8 0.6(3)
C3 C2 C7 C6A 5.5(5)
C1 C2 C7 C6A -175.9(4)
C5A C6A C7 C6 158(2)
C5A C6A C7 C2 -2.3(8)
C5A C6A C7 C8 -177.4(5)
C6 C7 C8 C13 -174.4(5)
C2 C7 C8 C13 1.1(4)
C6A C7 C8 C13 176.2(6)
C6 C7 C8 C9 3.6(7)
C2 C7 C8 C9 179.1(3)
C6A C7 C8 C9 -5.8(8)
C13 C8 C9 C10 1.0(5)
C7 C8 C9 C10 -176.9(4)
C8 C9 C10 C11 0.8(6)
C9 C10 C11 C12 -1.3(7)
C10 C11 C12 C13 0.0(5)
C11 C12 C13 C8 1.8(4)
C11 C12 C13 C1 179.9(3)
C9 C8 C13 C12 -2.2(4)
C7 C8 C13 C12 176.0(3)
C9 C8 C13 C1 179.3(3)
C7 C8 C13 C1 -2.4(3)
C2 C1 C13 C12 -175.6(3)
C14 C1 C13 C12 -60.8(4)
C21 C1 C13 C12 63.0(4)
C2 C1 C13 C8 2.6(3)
C14 C1 C13 C8 117.5(3)
C21 C1 C13 C8 -118.7(3)
C13 C1 C14 O1 -22.9(4)
C2 C1 C14 O1 88.4(3)
C21 C1 C14 O1 -148.8(3)
C13 C1 C14 C15 160.6(2)
C2 C1 C14 C15 -88.1(3)
C21 C1 C14 C15 34.7(3)
O1 C14 C15 C20 176.1(3)
C1 C14 C15 C20 -7.5(4)
O1 C14 C15 C16 -5.6(4)
C1 C14 C15 C16 170.8(3)
C20 C15 C16 C17 -0.6(5)
C14 C15 C16 C17 -178.9(3)
C15 C16 C17 C18 0.0(6)
C16 C17 C18 C19 0.3(6)
C17 C18 C19 C20 0.1(6)
C21 N1 C20 C19 156.9(3)
C21 N1 C20 C15 -23.8(4)
C18 C19 C20 N1 178.6(3)
C18 C19 C20 C15 -0.7(5)
C16 C15 C20 N1 -178.4(3)
C14 C15 C20 N1 -0.1(4)
C16 C15 C20 C19 1.0(4)
C14 C15 C20 C19 179.3(3)
C28 O2 C21 N1 -48.8(3)
C28 O2 C21 C22 73.4(3)
C28 O2 C21 C1 -166.0(2)
C20 N1 C21 O2 -60.7(3)
C20 N1 C21 C22 175.2(2)
C20 N1 C21 C1 51.8(3)
C13 C1 C21 O2 -62.1(3)
C2 C1 C21 O2 -177.1(2)
C14 C1 C21 O2 63.4(3)
C13 C1 C21 N1 179.0(2)
C2 C1 C21 N1 64.0(3)
C14 C1 C21 N1 -55.6(3)
C13 C1 C21 C22 58.2(3)
C2 C1 C21 C22 -56.8(3)
C14 C1 C21 C22 -176.4(2)
O2 C21 C22 C27 -161.6(2)
N1 C21 C22 C27 -37.3(3)
C1 C21 C22 C27 84.2(3)
O2 C21 C22 C23 19.9(3)
N1 C21 C22 C23 144.2(3)
C1 C21 C22 C23 -94.3(3)
C27 C22 C23 C24 0.5(4)
C21 C22 C23 C24 179.0(2)
C22 C23 C24 C25 -1.2(5)
C23 C24 C25 C26 0.9(5)
C24 C25 C26 C27 0.1(5)
C25 C26 C27 C22 -0.7(4)
C23 C22 C27 C26 0.4(4)
C21 C22 C27 C26 -178.1(3)
C21 O2 C28 C29 -176.9(4)
C21 O2 C28 C29A 150.2(4)
C42 C30 C31 C32 -175.9(3)
C43 C30 C31 C32 -59.7(4)
C50 C30 C31 C32 63.8(4)
C42 C30 C31 C36 3.2(3)
C43 C30 C31 C36 119.5(2)
C50 C30 C31 C36 -117.1(2)
C36 C31 C32 C33 0.5(4)
C30 C31 C32 C33 179.6(3)
C31 C32 C33 C34 -0.3(5)
C32 C33 C34 C35 0.0(5)
C33 C34 C35 C36 0.2(5)
C34 C35 C36 C31 0.0(4)
C34 C35 C36 C37 -177.6(3)
C32 C31 C36 C35 -0.4(4)
C30 C31 C36 C35 -179.6(3)
C32 C31 C36 C37 177.7(3)
C30 C31 C36 C37 -1.5(3)
C35 C36 C37 C38 -3.4(5)
C31 C36 C37 C38 178.7(3)
C35 C36 C37 C42 176.8(3)
C31 C36 C37 C42 -1.1(3)
C42 C37 C38 C39 -1.0(5)
C36 C37 C38 C39 179.2(3)
C37 C38 C39 C40 -0.8(6)
C38 C39 C40 C41 1.2(6)
C39 C40 C41 C42 0.1(5)
C40 C41 C42 C37 -1.9(4)
C40 C41 C42 C30 176.8(3)
C38 C37 C42 C41 2.3(4)
C36 C37 C42 C41 -177.9(2)
C38 C37 C42 C30 -176.6(3)
C36 C37 C42 C30 3.2(3)
C31 C30 C42 C41 177.3(3)
C43 C30 C42 C41 59.0(4)
C50 C30 C42 C41 -61.7(4)
C31 C30 C42 C37 -3.9(3)
C43 C30 C42 C37 -122.2(2)
C50 C30 C42 C37 117.1(2)
C31 C30 C43 O3 -22.0(4)
C42 C30 C43 O3 89.8(3)
C50 C30 C43 O3 -147.7(2)
C31 C30 C43 C44 161.5(2)
C42 C30 C43 C44 -86.8(3)
C50 C30 C43 C44 35.7(3)
O3 C43 C44 C45 -4.7(4)
C30 C43 C44 C45 171.8(2)
O3 C43 C44 C49 175.0(3)
C30 C43 C44 C49 -8.5(4)
C49 C44 C45 C46 2.1(5)
C43 C44 C45 C46 -178.1(3)
C44 C45 C46 C47 -0.8(5)
C45 C46 C47 C48 -0.7(5)
C46 C47 C48 C49 0.8(5)
C50 N2 C49 C48 158.3(3)
C50 N2 C49 C44 -24.2(4)
C47 C48 C49 N2 178.2(3)
C47 C48 C49 C44 0.6(4)
C45 C44 C49 N2 -179.6(3)
C43 C44 C49 N2 0.7(4)
C45 C44 C49 C48 -2.0(4)
C43 C44 C49 C48 178.2(3)
C57 O4 C50 N2 -52.7(3)
C57 O4 C50 C51 70.3(3)
C57 O4 C50 C30 -169.52(19)
C49 N2 C50 O4 -60.7(3)
C49 N2 C50 C51 175.4(2)
C49 N2 C50 C30 52.1(3)
C31 C30 C50 O4 -62.9(2)
C42 C30 C50 O4 -177.1(2)
C43 C30 C50 O4 62.2(2)
C31 C30 C50 N2 178.8(2)
C42 C30 C50 N2 64.7(3)
C43 C30 C50 N2 -56.0(3)
C31 C30 C50 C51 57.0(3)
C42 C30 C50 C51 -57.2(3)
C43 C30 C50 C51 -177.9(2)
O4 C50 C51 C56 -157.5(2)
N2 C50 C51 C56 -33.7(3)
C30 C50 C51 C56 87.9(3)
O4 C50 C51 C52 24.4(3)
N2 C50 C51 C52 148.2(2)
C30 C50 C51 C52 -90.2(3)
C56 C51 C52 C53 0.3(4)
C50 C51 C52 C53 178.5(3)
C51 C52 C53 C54 -0.4(4)
C52 C53 C54 C55 0.0(5)
C53 C54 C55 C56 0.4(5)
C52 C51 C56 C55 0.1(4)
C50 C51 C56 C55 -178.0(2)
C54 C55 C56 C51 -0.5(4)
C50 O4 C57 C58A -177.0(4)
C50 O4 C57 C58 -149.9(3)
